data_4080032
loop_
_publ_author_name
'Joost, Maximilian'
'Mallet-Ladeira, Sonia'
'Miqueu, Karinne'
'Amgoune, Abderrahmane'
'Bourissou, Didier'

_publ_section_title
;
 \s-SiH Complexes of Copper: Experimental Evidence and Computational
 Analysis
;
_journal_issue 3
_journal_name_full Organometallics
_journal_page_first 898
_journal_paper_doi 10.1021/om301211c
_journal_volume 32
_journal_year 2013
_chemical_compound_source 'synthesis as described'
_chemical_formula_moiety 'C37 H32 Cl Cu P2 Si, C H2 Cl2'
_chemical_formula_sum 'C38 H34 Cl3 Cu P2 Si'
_chemical_formula_weight 750.58
_chemical_name_systematic
;
 ?
;
_space_group_IT_number 2
_symmetry_cell_setting triclinic
_symmetry_Int_Tables_number 2
_symmetry_space_group_name_Hall '-P 1'
_symmetry_space_group_name_H-M 'P -1'
_atom_sites_solution_hydrogens geom
_atom_sites_solution_primary direct
_atom_sites_solution_secondary difmap
_cell_angle_alpha 113.428(2)
_cell_angle_beta 103.894(2)
_cell_angle_gamma 92.722(2)
_cell_formula_units_Z 2
_cell_length_a 11.4211(6)
_cell_length_b 12.7243(6)
_cell_length_c 14.0664(7)
_cell_measurement_reflns_used 9747
_cell_measurement_temperature 193(2)
_cell_measurement_theta_max 30.53
_cell_measurement_theta_min 2.88
_cell_measurement_wavelength 0.71073
_cell_volume 1797.20(16)
_computing_cell_refinement 'APEX2 and SAINT (Bruker, 2008)'
_computing_data_collection 'APEX2 (Bruker, 2008)'
_computing_data_reduction 'SAINT (Bruker, 2008)'
_computing_molecular_graphics 'Ortep-3 for Windows (Farrugia, 1997)'
_computing_publication_material 'WinGX publication routines (Farrugia, 1999)'
_computing_structure_refinement 'SHELXL-97 (Sheldrick, 2008)'
_computing_structure_solution 'SHELXS-97 (Sheldrick, 2008)'
_diffrn_ambient_temperature 193(2)
_diffrn_measured_fraction_theta_full 0.99
_diffrn_measured_fraction_theta_max 0.99
_diffrn_measurement_device_type 'Bruker Kappa APEX II Quazar'
_diffrn_measurement_method 'phi and omega scans'
_diffrn_radiation_monochromator 'multilayer optics'
_diffrn_radiation_probe x-ray
_diffrn_radiation_source 'microfocus sealed tube'
_diffrn_radiation_type MoK\a
_diffrn_radiation_wavelength 0.71073
_diffrn_reflns_av_R_equivalents 0.02
_diffrn_reflns_av_unetI/netI 0.0144
_diffrn_reflns_limit_h_max 14
_diffrn_reflns_limit_h_min -14
_diffrn_reflns_limit_k_max 15
_diffrn_reflns_limit_k_min -15
_diffrn_reflns_limit_l_max 17
_diffrn_reflns_limit_l_min -17
_diffrn_reflns_number 38474
_diffrn_reflns_theta_full 26.37
_diffrn_reflns_theta_max 26.37
_diffrn_reflns_theta_min 5.13
_diffrn_standards_decay_% 0
_diffrn_standards_interval_count 0
_diffrn_standards_interval_time 0
_diffrn_standards_number 0
_exptl_absorpt_coefficient_mu 0.98
_exptl_absorpt_correction_T_max 0.6953
_exptl_absorpt_correction_T_min 0.6507
_exptl_absorpt_correction_type multi-scan
_exptl_absorpt_process_details '(SADABS; Bruker, 2008)'
_exptl_crystal_colour colourless
_exptl_crystal_density_diffrn 1.387
_exptl_crystal_density_method 'not measured'
_exptl_crystal_description block
_exptl_crystal_F_000 772
_exptl_crystal_size_max 0.48
_exptl_crystal_size_mid 0.4
_exptl_crystal_size_min 0.4
_refine_diff_density_max 0.61
_refine_diff_density_min -0.521
_refine_diff_density_rms 0.054
_refine_ls_extinction_method none
_refine_ls_goodness_of_fit_ref 1.037
_refine_ls_hydrogen_treatment mixed
_refine_ls_matrix_type full
_refine_ls_number_parameters 438
_refine_ls_number_reflns 7274
_refine_ls_number_restraints 51
_refine_ls_restrained_S_all 1.081
_refine_ls_R_factor_all 0.0297
_refine_ls_R_factor_gt 0.0281
_refine_ls_shift/su_max 0.004
_refine_ls_shift/su_mean 0
_refine_ls_structure_factor_coef Fsqd
_refine_ls_weighting_details 'calc w=1/[\s^2^(Fo^2^)+(0.0399P)^2^+1.1497P] where P=(Fo^2^+2Fc^2^)/3'
_refine_ls_weighting_scheme calc
_refine_ls_wR_factor_gt 0.0751
_refine_ls_wR_factor_ref 0.0768
_reflns_number_gt 6917
_reflns_number_total 7274
_reflns_threshold_expression >2sigma(I)
_cod_data_source_file om301211c_si_002.cif
_cod_data_source_block 2
_cod_database_code 4080032

loop_
_symmetry_equiv_pos_as_xyz
'x, y, z'
'-x, -y, -z'

loop_
_atom_site_label
_atom_site_type_symbol
_atom_site_fract_x
_atom_site_fract_y
_atom_site_fract_z
_atom_site_U_iso_or_equiv
_atom_site_adp_type
_atom_site_occupancy
_atom_site_symmetry_multiplicity
_atom_site_calc_flag
_atom_site_refinement_flags
_atom_site_disorder_assembly
_atom_site_disorder_group
C1 C 0.34977(16) 0.60176(16) 0.08693(17) 0.0340(4) Uani 1 1 d . . .
H1A H 0.2812 0.6357 0.0602 0.051 Uiso 1 1 calc R . .
H1B H 0.345 0.5998 0.1549 0.051 Uiso 1 1 calc R . .
H1C H 0.3459 0.5226 0.0333 0.051 Uiso 1 1 calc R . .
C2 C 0.52459(15) 0.67694(13) -0.02036(13) 0.0231(3) Uani 1 1 d . . .
C3 C 0.43077(16) 0.61541(14) -0.11619(14) 0.0297(4) Uani 1 1 d . . .
H3 H 0.3559 0.5832 -0.1129 0.036 Uiso 1 1 calc R . .
C4 C 0.44492(18) 0.60060(16) -0.21571(15) 0.0364(4) Uani 1 1 d . . .
H4 H 0.3807 0.5574 -0.2797 0.044 Uiso 1 1 calc R . .
C5 C 0.5522(2) 0.64861(17) -0.22177(15) 0.0373(4) Uani 1 1 d . . .
H5 H 0.5615 0.6394 -0.2899 0.045 Uiso 1 1 calc R . .
C6 C 0.64685(17) 0.71051(16) -0.12814(14) 0.0307(4) Uani 1 1 d . . .
H6 H 0.7206 0.7435 -0.1327 0.037 Uiso 1 1 calc R . .
C7 C 0.63457(15) 0.72470(13) -0.02759(13) 0.0231(3) Uani 1 1 d . . .
C8 C 0.76666(15) 0.95250(13) 0.13536(13) 0.0224(3) Uani 1 1 d . . .
C9 C 0.67026(16) 0.99898(15) 0.09367(14) 0.0269(3) Uani 1 1 d . . .
H9 H 0.603 0.9491 0.0353 0.032 Uiso 1 1 calc R . .
C10 C 0.67212(18) 1.11850(16) 0.13728(15) 0.0321(4) Uani 1 1 d . . .
H10 H 0.6054 1.1498 0.1094 0.038 Uiso 1 1 calc R . .
C11 C 0.77018(19) 1.19170(15) 0.22067(15) 0.0342(4) Uani 1 1 d . . .
H11 H 0.7709 1.2732 0.25 0.041 Uiso 1 1 calc R . .
C12 C 0.86785(19) 1.14666(16) 0.26180(15) 0.0347(4) Uani 1 1 d . . .
H12 H 0.936 1.1972 0.3185 0.042 Uiso 1 1 calc R . .
C13 C 0.86577(16) 1.02746(15) 0.21986(14) 0.0288(3) Uani 1 1 d . . .
H13 H 0.9322 0.9966 0.2488 0.035 Uiso 1 1 calc R . .
C14 C 0.89500(14) 0.76803(14) 0.03711(13) 0.0232(3) Uani 1 1 d . . .
C15 C 0.92206(17) 0.65611(16) 0.00627(16) 0.0308(4) Uani 1 1 d . . .
H15 H 0.8778 0.6012 0.02 0.037 Uiso 1 1 calc R . .
C16 C 1.01330(18) 0.62378(17) -0.04454(17) 0.0359(4) Uani 1 1 d . . .
H16 H 1.0298 0.5464 -0.0671 0.043 Uiso 1 1 calc R . .
C17 C 1.07998(17) 0.70434(18) -0.06212(16) 0.0352(4) Uani 1 1 d . . .
H17 H 1.1424 0.6823 -0.0968 0.042 Uiso 1 1 calc R . .
C18 C 1.05633(18) 0.81619(18) -0.02957(17) 0.0373(4) Uani 1 1 d . . .
H18 H 1.1036 0.8717 -0.0404 0.045 Uiso 1 1 calc R . .
C19 C 0.96322(17) 0.84850(16) 0.01938(16) 0.0321(4) Uani 1 1 d . . .
H19 H 0.9463 0.9256 0.0407 0.039 Uiso 1 1 calc R . .
C20 C 0.49243(14) 0.84960(13) 0.19061(13) 0.0216(3) Uani 1 1 d . . .
C21 C 0.40282(16) 0.89712(15) 0.14072(14) 0.0272(3) Uani 1 1 d . . .
H21 H 0.3476 0.8485 0.0724 0.033 Uiso 1 1 calc R . .
C22 C 0.39274(18) 1.01392(16) 0.18894(15) 0.0323(4) Uani 1 1 d . . .
H22 H 0.3314 1.0445 0.1535 0.039 Uiso 1 1 calc R . .
C23 C 0.47213(19) 1.08538(16) 0.28845(15) 0.0336(4) Uani 1 1 d . . .
H23 H 0.4662 1.1654 0.3211 0.04 Uiso 1 1 calc R . .
C24 C 0.56067(17) 1.04027(15) 0.34087(14) 0.0287(4) Uani 1 1 d . . .
H24 H 0.6145 1.0895 0.4096 0.034 Uiso 1 1 calc R . .
C25 C 0.57101(15) 0.92314(14) 0.29322(13) 0.0217(3) Uani 1 1 d . . .
C26 C 0.77045(15) 0.97934(14) 0.48624(13) 0.0245(3) Uani 1 1 d . . .
C27 C 0.74627(18) 0.99982(17) 0.58375(15) 0.0350(4) Uani 1 1 d . . .
H27 H 0.6843 0.9492 0.5861 0.042 Uiso 1 1 calc R . .
C28 C 0.8124(2) 1.09414(19) 0.67809(16) 0.0424(5) Uani 1 1 d . . .
H28 H 0.7958 1.1069 0.7445 0.051 Uiso 1 1 calc R . .
C29 C 0.90164(18) 1.16914(17) 0.67590(16) 0.0380(4) Uani 1 1 d . . .
H29 H 0.9458 1.2339 0.7404 0.046 Uiso 1 1 calc R . .
C30 C 0.92650(19) 1.14974(19) 0.57983(17) 0.0421(5) Uani 1 1 d . . .
H30 H 0.9876 1.2015 0.5779 0.05 Uiso 1 1 calc R . .
C31 C 0.86246(19) 1.05468(18) 0.48579(16) 0.0384(4) Uani 1 1 d . . .
H31 H 0.8817 1.0409 0.4202 0.046 Uiso 1 1 calc R . .
C32 C 0.59465(16) 0.77278(14) 0.40014(13) 0.0242(3) Uani 1 1 d . . .
C33 C 0.47088(17) 0.77533(16) 0.39092(15) 0.0306(4) Uani 1 1 d . . .
H33 H 0.4304 0.8248 0.3629 0.037 Uiso 1 1 calc R . .
C34 C 0.4061(2) 0.70580(17) 0.42257(16) 0.0384(4) Uani 1 1 d . . .
H34 H 0.3212 0.7068 0.4149 0.046 Uiso 1 1 calc R . .
C35 C 0.4650(2) 0.63568(17) 0.46503(18) 0.0438(5) Uani 1 1 d . . .
H35 H 0.421 0.5888 0.4874 0.053 Uiso 1 1 calc R . .
C36 C 0.5880(2) 0.63333(17) 0.47523(18) 0.0438(5) Uani 1 1 d . . .
H36 H 0.6286 0.5857 0.5057 0.053 Uiso 1 1 calc R . .
C37 C 0.65266(19) 0.69990(16) 0.44137(16) 0.0342(4) Uani 1 1 d . . .
H37 H 0.7366 0.6958 0.4463 0.041 Uiso 1 1 calc R . .
Si1 Si 0.49649(4) 0.69156(4) 0.11047(4) 0.02178(10) Uani 1 1 d . . .
P1 P 0.76535(4) 0.79711(3) 0.09338(3) 0.02000(9) Uani 1 1 d . . .
P2 P 0.68595(4) 0.85956(3) 0.35882(3) 0.02115(9) Uani 1 1 d . . .
Cl1 Cl 0.85037(4) 0.59217(3) 0.23808(4) 0.03129(10) Uani 1 1 d . . .
Cu1 Cu 0.763716(18) 0.741681(16) 0.226803(16) 0.02345(7) Uani 1 1 d . . .
Cl2 Cl 0.8505(2) 0.40621(16) 0.50168(17) 0.0763(4) Uani 0.74 1 d PDU A 1
C38 C 0.9184(6) 0.5130(5) 0.6365(5) 0.0830(8) Uani 0.74 1 d PDU A 1
H38A H 0.9147 0.477 0.6868 0.1 Uiso 0.74 1 calc PR A 1
H38B H 1.0058 0.5355 0.6449 0.1 Uiso 0.74 1 calc PR A 1
Cl3 Cl 0.85445(12) 0.63410(12) 0.67372(11) 0.0878(3) Uani 0.74 1 d PDU A 1
Cl2' Cl 0.8487(7) 0.4366(6) 0.4851(6) 0.0883(13) Uani 0.26 1 d PDU B 2
C38' C 0.9074(16) 0.4826(15) 0.6221(11) 0.0823(9) Uani 0.26 1 d PDU B 2
H38C H 0.9129 0.4136 0.6381 0.099 Uiso 0.26 1 calc PR B 2
H38D H 0.9915 0.5248 0.6446 0.099 Uiso 0.26 1 calc PR B 2
Cl3' Cl 0.8257(3) 0.5688(4) 0.6956(3) 0.0845(7) Uani 0.26 1 d PDU B 2
H100 H 0.5935(19) 0.6533(19) 0.1660(17) 0.033(5) Uiso 1 1 d . . .

loop_
_atom_site_aniso_label
_atom_site_aniso_U_11
_atom_site_aniso_U_22
_atom_site_aniso_U_33
_atom_site_aniso_U_23
_atom_site_aniso_U_13
_atom_site_aniso_U_12
C1 0.0238(8) 0.0297(9) 0.0469(11) 0.0166(8) 0.0075(8) -0.0016(7)
C2 0.0241(8) 0.0163(7) 0.0256(8) 0.0060(6) 0.0055(6) 0.0062(6)
C3 0.0266(8) 0.0210(8) 0.0311(9) 0.0041(7) 0.0018(7) 0.0042(6)
C4 0.0397(10) 0.0289(9) 0.0251(9) 0.0019(7) -0.0018(7) 0.0079(8)
C5 0.0488(11) 0.0359(10) 0.0230(8) 0.0088(7) 0.0080(8) 0.0118(8)
C6 0.0361(9) 0.0300(9) 0.0264(8) 0.0114(7) 0.0100(7) 0.0074(7)
C7 0.0253(8) 0.0181(7) 0.0241(8) 0.0076(6) 0.0055(6) 0.0058(6)
C8 0.0264(8) 0.0206(7) 0.0233(7) 0.0095(6) 0.0121(6) 0.0040(6)
C9 0.0288(8) 0.0255(8) 0.0280(8) 0.0120(7) 0.0096(7) 0.0050(7)
C10 0.0383(10) 0.0281(9) 0.0369(10) 0.0172(8) 0.0159(8) 0.0125(7)
C11 0.0502(11) 0.0205(8) 0.0343(9) 0.0095(7) 0.0198(8) 0.0072(8)
C12 0.0405(10) 0.0256(9) 0.0311(9) 0.0067(7) 0.0087(8) -0.0025(7)
C13 0.0297(9) 0.0272(8) 0.0272(8) 0.0098(7) 0.0076(7) 0.0031(7)
C14 0.0219(7) 0.0263(8) 0.0233(7) 0.0112(6) 0.0084(6) 0.0054(6)
C15 0.0305(9) 0.0297(9) 0.0403(10) 0.0190(8) 0.0161(8) 0.0089(7)
C16 0.0373(10) 0.0351(10) 0.0451(11) 0.0204(9) 0.0202(8) 0.0191(8)
C17 0.0298(9) 0.0467(11) 0.0394(10) 0.0221(9) 0.0191(8) 0.0155(8)
C18 0.0359(10) 0.0392(10) 0.0470(11) 0.0220(9) 0.0230(9) 0.0059(8)
C19 0.0360(9) 0.0275(9) 0.0402(10) 0.0158(8) 0.0204(8) 0.0073(7)
C20 0.0226(7) 0.0207(7) 0.0255(8) 0.0110(6) 0.0112(6) 0.0045(6)
C21 0.0263(8) 0.0293(8) 0.0290(8) 0.0144(7) 0.0090(7) 0.0073(7)
C22 0.0371(9) 0.0336(9) 0.0361(9) 0.0208(8) 0.0147(8) 0.0169(8)
C23 0.0469(11) 0.0244(8) 0.0363(10) 0.0142(7) 0.0192(8) 0.0156(8)
C24 0.0378(9) 0.0229(8) 0.0263(8) 0.0089(7) 0.0128(7) 0.0067(7)
C25 0.0252(8) 0.0214(7) 0.0232(7) 0.0111(6) 0.0118(6) 0.0055(6)
C26 0.0252(8) 0.0235(8) 0.0231(8) 0.0082(6) 0.0062(6) 0.0045(6)
C27 0.0338(9) 0.0392(10) 0.0276(9) 0.0093(8) 0.0113(7) -0.0031(8)
C28 0.0434(11) 0.0482(12) 0.0251(9) 0.0055(8) 0.0105(8) -0.0016(9)
C29 0.0329(10) 0.0348(10) 0.0309(9) 0.0041(8) -0.0003(7) 0.0009(8)
C30 0.0391(11) 0.0389(11) 0.0397(11) 0.0129(9) 0.0061(8) -0.0104(8)
C31 0.0430(11) 0.0397(10) 0.0289(9) 0.0119(8) 0.0108(8) -0.0071(8)
C32 0.0319(8) 0.0190(7) 0.0221(7) 0.0075(6) 0.0104(6) 0.0024(6)
C33 0.0342(9) 0.0298(9) 0.0321(9) 0.0149(7) 0.0138(7) 0.0043(7)
C34 0.0416(11) 0.0349(10) 0.0395(10) 0.0129(8) 0.0192(9) -0.0025(8)
C35 0.0667(14) 0.0263(9) 0.0432(11) 0.0148(8) 0.0262(10) -0.0045(9)
C36 0.0671(14) 0.0277(9) 0.0455(11) 0.0222(9) 0.0197(10) 0.0096(9)
C37 0.0427(10) 0.0280(9) 0.0366(10) 0.0169(8) 0.0133(8) 0.0094(8)
Si1 0.0190(2) 0.0181(2) 0.0267(2) 0.00843(17) 0.00554(16) 0.00183(15)
P1 0.02055(19) 0.01878(19) 0.02167(19) 0.00854(15) 0.00769(15) 0.00342(14)
P2 0.0234(2) 0.01995(19) 0.02082(19) 0.00851(15) 0.00761(15) 0.00374(15)
Cl1 0.0261(2) 0.02325(19) 0.0413(2) 0.01305(17) 0.00436(17) 0.00662(15)
Cu1 0.02573(11) 0.02237(11) 0.02578(11) 0.01158(8) 0.01039(8) 0.00684(8)
Cl2 0.0816(7) 0.0744(9) 0.0756(8) 0.0269(6) 0.0363(6) 0.0065(7)
C38 0.0737(12) 0.0820(14) 0.0729(12) 0.0241(11) -0.0006(11) 0.0166(12)
Cl3 0.0725(7) 0.0837(8) 0.0811(7) 0.0201(6) 0.0018(5) 0.0120(6)
Cl2' 0.0776(15) 0.091(2) 0.0791(19) 0.0154(17) 0.0278(16) 0.014(2)
C38' 0.0749(12) 0.0812(14) 0.0724(12) 0.0240(12) 0.0029(11) 0.0152(12)
Cl3' 0.0736(12) 0.0881(14) 0.0663(11) 0.0161(11) 0.0037(10) 0.0134(12)

loop_
_atom_type_symbol
_atom_type_description
_atom_type_scat_dispersion_real
_atom_type_scat_dispersion_imag
_atom_type_scat_source
C C 0.0033 0.0016 'International Tables Vol C Tables 4.2.6.8 and 6.1.1.4'
H H 0 0 'International Tables Vol C Tables 4.2.6.8 and 6.1.1.4'
Si Si 0.0817 0.0704 'International Tables Vol C Tables 4.2.6.8 and 6.1.1.4'
P P 0.1023 0.0942 'International Tables Vol C Tables 4.2.6.8 and 6.1.1.4'
Cl Cl 0.1484 0.1585 'International Tables Vol C Tables 4.2.6.8 and 6.1.1.4'
Cu Cu 0.3201 1.2651 'International Tables Vol C Tables 4.2.6.8 and 6.1.1.4'

loop_
_geom_angle_atom_site_label_1
_geom_angle_atom_site_label_2
_geom_angle_atom_site_label_3
_geom_angle
Si1 C1 H1A 109.5
Si1 C1 H1B 109.5
H1A C1 H1B 109.5
Si1 C1 H1C 109.5
H1A C1 H1C 109.5
H1B C1 H1C 109.5
C3 C2 C7 118.09(16)
C3 C2 Si1 118.10(13)
C7 C2 Si1 123.81(12)
C4 C3 C2 121.40(17)
C4 C3 H3 119.3
C2 C3 H3 119.3
C5 C4 C3 120.03(17)
C5 C4 H4 120
C3 C4 H4 120
C4 C5 C6 119.93(18)
C4 C5 H5 120
C6 C5 H5 120
C5 C6 C7 120.66(18)
C5 C6 H6 119.7
C7 C6 H6 119.7
C6 C7 C2 119.86(15)
C6 C7 P1 119.60(13)
C2 C7 P1 120.41(12)
C9 C8 C13 119.08(15)
C9 C8 P1 123.25(13)
C13 C8 P1 117.46(13)
C8 C9 C10 120.10(16)
C8 C9 H9 120
C10 C9 H9 120
C11 C10 C9 120.39(17)
C11 C10 H10 119.8
C9 C10 H10 119.8
C10 C11 C12 120.11(17)
C10 C11 H11 119.9
C12 C11 H11 119.9
C11 C12 C13 119.81(17)
C11 C12 H12 120.1
C13 C12 H12 120.1
C12 C13 C8 120.49(17)
C12 C13 H13 119.8
C8 C13 H13 119.8
C15 C14 C19 118.99(15)
C15 C14 P1 116.57(12)
C19 C14 P1 124.38(13)
C14 C15 C16 120.56(17)
C14 C15 H15 119.7
C16 C15 H15 119.7
C17 C16 C15 119.86(17)
C17 C16 H16 120.1
C15 C16 H16 120.1
C18 C17 C16 120.22(17)
C18 C17 H17 119.9
C16 C17 H17 119.9
C17 C18 C19 120.18(17)
C17 C18 H18 119.9
C19 C18 H18 119.9
C14 C19 C18 120.16(17)
C14 C19 H19 119.9
C18 C19 H19 119.9
C21 C20 C25 118.00(15)
C21 C20 Si1 115.41(12)
C25 C20 Si1 126.59(12)
C22 C21 C20 121.45(16)
C22 C21 H21 119.3
C20 C21 H21 119.3
C23 C22 C21 119.84(16)
C23 C22 H22 120.1
C21 C22 H22 120.1
C22 C23 C24 120.04(16)
C22 C23 H23 120
C24 C23 H23 120
C23 C24 C25 120.44(17)
C23 C24 H24 119.8
C25 C24 H24 119.8
C24 C25 C20 120.21(15)
C24 C25 P2 122.14(13)
C20 C25 P2 117.65(12)
C27 C26 C31 118.36(16)
C27 C26 P2 123.05(13)
C31 C26 P2 118.59(13)
C26 C27 C28 120.39(17)
C26 C27 H27 119.8
C28 C27 H27 119.8
C29 C28 C27 120.52(18)
C29 C28 H28 119.7
C27 C28 H28 119.7
C30 C29 C28 119.64(18)
C30 C29 H29 120.2
C28 C29 H29 120.2
C29 C30 C31 120.15(19)
C29 C30 H30 119.9
C31 C30 H30 119.9
C30 C31 C26 120.92(18)
C30 C31 H31 119.5
C26 C31 H31 119.5
C37 C32 C33 119.15(16)
C37 C32 P2 117.67(14)
C33 C32 P2 123.17(13)
C32 C33 C34 120.34(18)
C32 C33 H33 119.8
C34 C33 H33 119.8
C35 C34 C33 119.9(2)
C35 C34 H34 120
C33 C34 H34 120
C34 C35 C36 120.08(18)
C34 C35 H35 120
C36 C35 H35 120
C35 C36 C37 120.45(19)
C35 C36 H36 119.8
C37 C36 H36 119.8
C36 C37 C32 120.02(19)
C36 C37 H37 120
C32 C37 H37 120
C1 Si1 C2 111.56(8)
C1 Si1 C20 110.14(8)
C2 Si1 C20 107.18(7)
C1 Si1 H100 108.6(9)
C2 Si1 H100 108.4(9)
C20 Si1 H100 110.9(9)
C8 P1 C14 104.15(7)
C8 P1 C7 106.23(7)
C14 P1 C7 102.11(7)
C8 P1 Cu1 112.87(5)
C14 P1 Cu1 116.20(5)
C7 P1 Cu1 114.07(5)
C26 P2 C32 103.42(8)
C26 P2 C25 105.10(7)
C32 P2 C25 102.62(8)
C26 P2 Cu1 127.19(6)
C32 P2 Cu1 110.17(5)
C25 P2 Cu1 105.81(5)
Cl1 Cu1 P1 122.095(18)
Cl1 Cu1 P2 121.938(18)
P1 Cu1 P2 115.661(17)
Cl1 Cu1 H100 94.4(6)
P1 Cu1 H100 98.0(6)
P2 Cu1 H100 82.8(6)
Cl3 C38 Cl2 115.6(3)
Cl3 C38 H38A 108.4
Cl2 C38 H38A 108.4
Cl3 C38 H38B 108.4
Cl2 C38 H38B 108.4
H38A C38 H38B 107.4
Cl3' C38' Cl2' 114.3(10)
Cl3' C38' H38C 108.7
Cl2' C38' H38C 108.7
Cl3' C38' H38D 108.7
Cl2' C38' H38D 108.7
H38C C38' H38D 107.6

loop_
_geom_bond_atom_site_label_1
_geom_bond_atom_site_label_2
_geom_bond_distance
C1 Si1 1.8639(18)
C1 H1A 0.98
C1 H1B 0.98
C1 H1C 0.98
C2 C3 1.402(2)
C2 C7 1.413(2)
C2 Si1 1.8819(17)
C3 C4 1.387(3)
C3 H3 0.95
C4 C5 1.380(3)
C4 H4 0.95
C5 C6 1.390(3)
C5 H5 0.95
C6 C7 1.395(2)
C6 H6 0.95
C7 P1 1.8378(16)
C8 C9 1.390(2)
C8 C13 1.398(2)
C8 P1 1.8228(16)
C9 C10 1.392(2)
C9 H9 0.95
C10 C11 1.378(3)
C10 H10 0.95
C11 C12 1.386(3)
C11 H11 0.95
C12 C13 1.388(3)
C12 H12 0.95
C13 H13 0.95
C14 C15 1.388(2)
C14 C19 1.392(2)
C14 P1 1.8270(16)
C15 C16 1.390(3)
C15 H15 0.95
C16 C17 1.382(3)
C16 H16 0.95
C17 C18 1.373(3)
C17 H17 0.95
C18 C19 1.393(3)
C18 H18 0.95
C19 H19 0.95
C20 C21 1.399(2)
C20 C25 1.410(2)
C20 Si1 1.8837(16)
C21 C22 1.391(3)
C21 H21 0.95
C22 C23 1.381(3)
C22 H22 0.95
C23 C24 1.389(3)
C23 H23 0.95
C24 C25 1.395(2)
C24 H24 0.95
C25 P2 1.8281(16)
C26 C27 1.389(2)
C26 C31 1.391(3)
C26 P2 1.8232(17)
C27 C28 1.392(3)
C27 H27 0.95
C28 C29 1.377(3)
C28 H28 0.95
C29 C30 1.376(3)
C29 H29 0.95
C30 C31 1.388(3)
C30 H30 0.95
C31 H31 0.95
C32 C37 1.392(2)
C32 C33 1.391(3)
C32 P2 1.8266(16)
C33 C34 1.392(3)
C33 H33 0.95
C34 C35 1.376(3)
C34 H34 0.95
C35 C36 1.380(3)
C35 H35 0.95
C36 C37 1.385(3)
C36 H36 0.95
C37 H37 0.95
Si1 Cu1 2.9977(5)
Si1 H100 1.42(2)
P1 Cu1 2.2558(4)
P2 Cu1 2.2783(4)
Cl1 Cu1 2.2288(4)
Cu1 H100 2.00(2)
Cl2 C38 1.786(5)
C38 Cl3 1.683(6)
C38 H38A 0.99
C38 H38B 0.99
Cl2' C38' 1.718(14)
C38' Cl3' 1.675(14)
C38' H38C 0.99
C38' H38D 0.99
